data_2004719
loop_
_publ_author_name
'Wouters, J.'
'Evrard, G.'
'Durant, F.'
'Kalgutkar, A.'
'Castagnoli, Jnr, N.'

_publ_section_title
;
 An MPP^+^ Analog: the 2:1 <i>N</i>-Cyclopentyl-4-phenylpyridinium
 Bromide--4-Phenylpyridine Complex
;
_journal_issue 4
_journal_name_full 'Acta Crystallographica Section C'
_journal_page_first 1033
_journal_page_last 1036
_journal_paper_doi 10.1107/S010827019501362X
_journal_volume 52
_journal_year 1996
_chemical_formula_iupac '2C16 H18 N 1+, C11 H10 N1 1+ , Br1 3- , H2 O1'
_chemical_formula_moiety '2C16 H18 N 1+, 2Br 1-, C11 H9 N1, H1 Br1, H2 O1'
_chemical_formula_sum 'C43 H48 Br3 N3 O'
_chemical_formula_weight 861.7
_chemical_name_common
;
 2:1 complex (N-cyclopentyl-4-phenylpyridinium bromide : 4-phenylpyridine)
;
_space_group_IT_number 31
_symmetry_cell_setting orthorhombic
_symmetry_space_group_name_Hall 'P 2ac -2'
_symmetry_space_group_name_H-M 'P m n 21'
_audit_creation_method SHELXL
_cell_angle_alpha 90.00
_cell_angle_beta 90.00
_cell_angle_gamma 90.00
_cell_formula_units_Z 2
_cell_length_a 14.692(2)
_cell_length_b 13.8800(10)
_cell_length_c 9.7590(10)
_cell_measurement_reflns_used 25
_cell_measurement_temperature 293(2)
_cell_measurement_theta_max 25
_cell_measurement_theta_min 11
_cell_volume 1990.1(4)
_computing_cell_refinement 'CAD-4 Express'
_computing_data_collection 'CAD-4 Express (Enraf-Nonius, 1993)'
_computing_data_reduction Nonius93
_computing_molecular_graphics 'ORTEP, VISTA-3D'
_computing_publication_material 'ORTEP, VISTA-3D'
_computing_structure_refinement 'SHELXL93 (Sheldrick, 1993)'
_computing_structure_solution 'SHELXS86 (Sheldrick, 1990)'
_diffrn_ambient_temperature 293
_diffrn_measurement_device 'Enraf Nonius CAD4'
_diffrn_measurement_method \w/2\q
_diffrn_radiation_monochromator graphite
_diffrn_radiation_source 'fine-focus sealed tube'
_diffrn_radiation_type CuK\a
_diffrn_radiation_wavelength 1.54178
_diffrn_reflns_av_R_equivalents 0.0256
_diffrn_reflns_av_sigmaI/netI 0.0556
_diffrn_reflns_limit_h_max 15
_diffrn_reflns_limit_h_min -18
_diffrn_reflns_limit_k_max 17
_diffrn_reflns_limit_k_min 0
_diffrn_reflns_limit_l_max 12
_diffrn_reflns_limit_l_min 0
_diffrn_reflns_number 3539
_diffrn_reflns_theta_max 71.80
_diffrn_reflns_theta_min 3.18
_diffrn_standards_decay_% 0.0
_diffrn_standards_interval_time 60
_diffrn_standards_number 3
_exptl_absorpt_coefficient_mu 4.032
_exptl_absorpt_correction_T_max 1.000
_exptl_absorpt_correction_T_min 0.362
_exptl_absorpt_correction_type 'empirical DIFABS'
_exptl_crystal_colour colourless
_exptl_crystal_density_diffrn 1.438
_exptl_crystal_description 'small prism'
_exptl_crystal_F_000 882
_exptl_crystal_size_max .29
_exptl_crystal_size_mid .16
_exptl_crystal_size_min .01
_refine_diff_density_max 0.411
_refine_diff_density_min -0.407
_refine_ls_abs_structure_details 'Flack (1983)'
_refine_ls_abs_structure_Flack 0.19(4)
_refine_ls_extinction_method none
_refine_ls_goodness_of_fit_all 1.085
_refine_ls_goodness_of_fit_obs 1.104
_refine_ls_hydrogen_treatment refall
_refine_ls_matrix_type full
_refine_ls_number_parameters 250
_refine_ls_number_reflns 2154
_refine_ls_number_restraints 1
_refine_ls_restrained_S_all 1.085
_refine_ls_restrained_S_obs 1.104
_refine_ls_R_factor_all 0.0562
_refine_ls_R_factor_obs 0.0447
_refine_ls_shift/esd_max 0.251
_refine_ls_shift/esd_mean 0.040
_refine_ls_structure_factor_coef Fsqd
_refine_ls_weighting_details 'w = 1/[\s^2^(Fo^2^)+(0.0378P)^2^+0.3537P] where P = (Fo^2^+2Fc^2^)/3'
_refine_ls_weighting_scheme calc
_refine_ls_wR_factor_all 0.1119
_refine_ls_wR_factor_obs 0.0997
_reflns_number_observed 1701
_reflns_number_total 2154
_reflns_observed_criterion >2sigma(I)
_cod_data_source_file du1122.cif
_cod_data_source_block CPPP
_cod_depositor_comments
;
The following automatic conversions were performed:

'_refine_ls_weighting_scheme' value ' calc w =
1/[\s^2^(Fo^2^)+(0.0378P)^2^+0.3537P] where P = (Fo^2^+2Fc^2^)/3' was
changed to 'calc'. New tag '_refine_ls_weighting_details' was
created. The value of the new tag was set to 'w =
1/[\s^2^(Fo^2^)+(0.0378P)^2^+0.3537P] where P = (Fo^2^+2Fc^2^)/3'.

Automatic conversion script
Id: cif_fix_values 3143 2015-03-26 13:38:13Z robertas 
;
_cod_original_formula_sum 'C43 H48 Br3 N3 O1'
_cod_database_code 2004719

loop_
_symmetry_equiv_pos_as_xyz
'x, y, z'
1/2-x,-y,1/2+z
1/2+x,-y,1/2+z
'-x, y, z'

loop_
_atom_site_aniso_label
_atom_site_aniso_U_11
_atom_site_aniso_U_22
_atom_site_aniso_U_33
_atom_site_aniso_U_12
_atom_site_aniso_U_13
_atom_site_aniso_U_23
Br1 0.0598(6) 0.0615(6) 0.0572(8) 0.000 0.000 -0.0008(7)
Br2 0.0591(6) 0.0964(9) 0.0703(10) 0.000 0.000 -0.0199(9)
Br3 0.0823(8) 0.0628(7) 0.0800(11) 0.000 0.000 -0.0059(8)
N1 0.061(4) 0.039(3) 0.048(4) -0.006(3) -0.004(3) 0.008(3)
C2 0.053(4) 0.050(4) 0.066(5) 0.018(3) 0.002(4) -0.006(4)
C3 0.054(4) 0.041(4) 0.063(5) 0.004(3) -0.006(4) 0.011(4)
C4 0.058(4) 0.041(4) 0.051(5) 0.000(4) -0.006(4) 0.001(4)
C5 0.067(5) 0.055(4) 0.069(6) -0.001(4) 0.007(5) -0.006(4)
C6 0.050(4) 0.061(5) 0.079(6) 0.022(4) -0.025(5) -0.003(4)
C7 0.050(4) 0.050(4) 0.056(5) 0.002(3) 0.002(4) 0.016(4)
C8 0.063(5) 0.055(5) 0.107(8) 0.004(4) -0.022(6) 0.003(6)
C9 0.106(7) 0.038(5) 0.161(13) 0.009(5) -0.037(9) 0.004(6)
C10 0.102(7) 0.040(4) 0.143(11) 0.001(5) -0.026(8) -0.023(6)
C11 0.084(6) 0.045(4) 0.089(7) -0.011(4) -0.017(5) -0.008(4)
C12 0.073(5) 0.062(5) 0.064(6) 0.007(4) -0.006(5) 0.004(4)
C13 0.065(5) 0.041(4) 0.056(5) -0.002(4) -0.009(4) -0.008(3)
C14 0.094(7) 0.050(4) 0.073(6) -0.016(4) 0.017(5) -0.017(4)
C15 0.080(7) 0.068(6) 0.122(11) 0.017(5) -0.010(7) -0.006(6)
C16 0.108(8) 0.053(5) 0.079(8) 0.002(5) -0.021(6) 0.015(5)
C17 0.101(7) 0.045(4) 0.066(6) 0.007(5) 0.007(5) 0.006(4)
N18 0.074(7) 0.062(6) 0.084(10) 0.000 0.000 0.020(6)
C19 0.19(2) 0.092(13) 0.074(13) 0.000 0.000 -0.010(10)
C20 0.201(19) 0.046(7) 0.057(9) 0.000 0.000 0.007(7)
C21 0.084(7) 0.058(6) 0.031(6) 0.000 0.000 -0.014(5)
C22 0.125(12) 0.064(8) 0.060(9) 0.000 0.000 -0.011(7)
C23 0.103(11) 0.106(13) 0.048(8) 0.000 0.000 0.008(8)
C24 0.060(6) 0.061(7) 0.063(8) 0.000 0.000 -0.001(6)
C25 0.098(9) 0.069(8) 0.061(8) 0.000 0.000 -0.010(7)
C26 0.105(10) 0.072(9) 0.083(11) 0.000 0.000 0.028(8)
C27 0.062(8) 0.077(10) 0.17(2) 0.000 0.000 0.010(14)
C28 0.163(17) 0.058(9) 0.13(2) 0.000 0.000 -0.006(12)
C29 0.115(11) 0.099(11) 0.094(13) 0.000 0.000 -0.028(11)
O1W 0.163(10) 0.084(6) 0.085(8) 0.000 0.000 -0.035(6)

loop_
_atom_site_label
_atom_site_fract_x
_atom_site_fract_y
_atom_site_fract_z
_atom_site_U_iso_or_equiv
_atom_site_thermal_displace_type
_atom_site_calc_flag
_atom_site_refinement_flags
_atom_site_type_symbol
Br1 .0000 .82827(9) .58183(13) .0595(3) Uani d S Br
Br2 .0000 .41252(10) .5645(2) .0753(4) Uani d S Br
Br3 .0000 .51515(9) .0396(2) .0751(5) Uani d S Br
N1 .2315(4) .5180(4) .7783(7) .049(2) Uani d . N
C2 .1632(5) .5812(5) .7621(9) .057(2) Uani d . C
H2 .1043(5) .5593(5) .7468(9) .068 Uiso calc R H
C3 .1807(5) .6791(5) .7682(9) .053(2) Uani d . C
H3 .1339(5) .7229(5) .7526(9) .063 Uiso calc R H
C4 .2699(5) .7132(5) .7983(9) .050(2) Uani d . C
C5 .3382(6) .6432(5) .8065(9) .064(2) Uani d . C
H5 .3985(6) .6626(5) .8162(9) .076 Uiso calc R H
C6 .3188(5) .5471(6) .8006(10) .063(2) Uani d . C
H6 .3648(5) .5017(6) .8118(10) .076 Uiso calc R H
C7 .2881(5) .8143(5) .8248(10) .052(2) Uani d . C
C8 .2365(6) .8872(5) .7651(12) .075(3) Uani d . C
H8 .1901(6) .8715(5) .7043(12) .090 Uiso calc R H
C9 .2540(9) .9834(6) .7959(18) .101(4) Uani d . C
H9 .2223(9) 1.0321(6) .7512(18) .122 Uiso calc R H
C10 .3189(7) 1.0058(6) .8933(14) .095(4) Uani d . C
H10 .3276(7) 1.0697(6) .9186(14) .114 Uiso calc R H
C11 .3689(6) .9375(5) .9515(10) .073(2) Uani d . C
H11 .4137(6) .9548(5) 1.0141(10) .087 Uiso calc R H
C12 .3555(6) .8396(6) .9203(10) .066(2) Uani d . C
H12 .3907(6) .7924(6) .9624(10) .080 Uiso calc R H
C13 .2087(6) .4137(5) .7852(9) .054(2) Uani d . C
H13 .1435(6) .4068(5) .7662(9) .065 Uiso calc R H
C14 .2610(7) .3521(5) .6800(11) .072(3) Uani d . C
H14A .2342(7) .3571(5) .5894(11) .087 Uiso calc R H
H14B .3246(7) .3704(5) .6754(11) .087 Uiso calc R H
C15 .2494(7) .2521(7) .7387(13) .090(4) Uani d . C
H15A .1910(7) .2252(7) .7126(13) .108 Uiso calc R H
H15B .2972(7) .2097(7) .7064(13) .108 Uiso calc R H
C16 .2549(8) .2644(6) .8919(11) .080(3) Uani d . C
H16A .3164(8) .2521(6) .9237(11) .096 Uiso calc R H
H16B .2140(8) .2198(6) .9374(11) .096 Uiso calc R H
C17 .2274(7) .3688(5) .9230(11) .070(3) Uani d . C
H17A .1734(7) .3705(5) .9801(11) .085 Uiso calc R H
H17B .2762(7) .4025(5) .9697(11) .085 Uiso calc R H
N18 .0000 .7477(9) 1.1270(14) .074(4) Uani d S N
C19 .0000 .7697(13) .9996(19) .118(7) Uani d S C
H19 .0000 .7194(13) .9366(19) .141 Uiso calc SR H
C20 .0000 .8613(9) .9497(17) .101(6) Uani d S C
H20 .0000 .8720(9) .8556(17) .122 Uiso calc SR H
C21 .0000 .9374(8) 1.0384(12) .058(3) Uani d S C
C22 .0000 .9114(10) 1.1766(16) .083(4) Uani d S C
H22 .0000 .9596(10) 1.2428(16) .100 Uiso calc SR H
C23 .0000 .8146(12) 1.2185(15) .086(5) Uani d S C
H23 .0000 .7991(12) 1.3112(15) .103 Uiso calc SR H
C24 .0000 1.0396(9) .9941(14) .061(3) Uani d S C
C25 .0000 1.0601(9) .8534(15) .076(4) Uani d S C
H25 .0000 1.0104(9) .7894(15) .091 Uiso calc SR H
C26 .0000 1.1566(9) .8104(19) .087(4) Uani d S C
H26 .0000 1.1703(9) .7171(19) .104 Uiso calc SR H
C27 .0000 1.2300(12) .902(2) .104(7) Uani d S C
H27 .0000 1.2936(12) .872(2) .125 Uiso calc SR H
C28 .0000 1.2097(11) 1.036(3) .119(7) Uani d S C
H28 .0000 1.2602(11) 1.099(3) .142 Uiso calc SR H
C29 .0000 1.1142(11) 1.085(3) .103(5) Uani d S C
H29 .0000 1.1021(11) 1.179(3) .123 Uiso calc SR H
O1W .0000 .6228(7) .3999(12) .111(4) Uani d S O
HBR1 .0000 .6716 .4800 .100 Uiso d S H
HBR3 .0000 .6504 1.0600 .100 Uiso d S H

loop_
_atom_type_symbol
_atom_type_description
_atom_type_scat_dispersion_real
_atom_type_scat_dispersion_imag
_atom_type_scat_source
C C 0.0181 0.0091 'International Tables Vol C Tables 4.2.6.8 and 6.1.1.4'
H H 0.0000 0.0000 'International Tables Vol C Tables 4.2.6.8 and 6.1.1.4'
N N 0.0311 0.0180 'International Tables Vol C Tables 4.2.6.8 and 6.1.1.4'
Br Br -0.6763 1.2805 'International Tables Vol C Tables 4.2.6.8 and 6.1.1.4'
O O 0.0492 0.0322 'International Tables Vol C Tables 4.2.6.8 and 6.1.1.4'

loop_
_geom_angle_atom_site_label_1
_geom_angle_atom_site_label_2
_geom_angle_atom_site_label_3
_geom_angle
_geom_angle_publ_flag
C2 N1 C6 122.0(6) yes
C2 N1 C13 118.2(6) yse
C6 N1 C13 119.5(6) yes
N1 C2 C3 119.8(7) yes
C2 C3 C4 120.4(7) yes
C5 C4 C3 116.2(6) yes
C5 C4 C7 121.9(7) yes
C3 C4 C7 121.9(7) yes
C6 C5 C4 121.7(7) yes
C5 C6 N1 119.5(7) yes
C8 C7 C12 118.7(7) yes
C8 C7 C4 121.8(8) yes
C12 C7 C4 119.4(7) yes
C7 C8 C9 120.4(10) yes
C10 C9 C8 119.4(10) yes
C11 C10 C9 121.0(8) yes
C10 C11 C12 121.4(9) yes
C7 C12 C11 118.9(8) yes
N1 C13 C17 113.7(6) yes
N1 C13 C14 113.4(7) yes
C17 C13 C14 105.9(7) yes
C15 C14 C13 101.6(8) yes
C16 C15 C14 105.4(9) yes
C15 C16 C17 106.8(8) yes
C13 C17 C16 105.2(7) yes
C19 N18 C23 120.0(16) yes
N18 C19 C20 124.8(17) yes
C19 C20 C21 119.7(15) yes
C20 C21 C22 114.4(12) yes
C20 C21 C24 123.7(12) yes
C22 C21 C24 121.9(11) yes
C21 C22 C23 121.9(13) yes
N18 C23 C22 119.2(14) yes
C29 C24 C25 118.9(15) yes
C29 C24 C21 122.4(14) yes
C25 C24 C21 118.6(12) yes
C26 C25 C24 119.1(14) yes
C27 C26 C25 121.4(17) yes
C28 C27 C26 119.0(17) yes
C27 C28 C29 122.(2) yes
C24 C29 C28 120.(2) yes
N1 C2 H2 120.1(4) ?
C3 C2 H2 120.1(4) ?
C2 C3 H3 119.8(4) ?
C4 C3 H3 119.8(4) ?
C6 C5 H5 119.1(5) ?
C4 C5 H5 119.1(4) ?
C5 C6 H6 120.2(5) ?
N1 C6 H6 120.2(4) ?
C7 C8 H8 119.8(5) ?
C9 C8 H8 119.8(7) ?
C10 C9 H9 120.2(5) ?
C8 C9 H9 120.3(7) ?
C11 C10 H10 119.5(6) ?
C9 C10 H10 119.5(5) ?
C10 C11 H11 119.3(6) ?
C12 C11 H11 119.3(5) ?
C7 C12 H12 120.5(4) ?
C11 C12 H12 120.6(5) ?
N1 C13 H13 107.8(4) ?
C17 C13 H13 107.9(5) ?
C14 C13 H13 107.8(5) ?
C15 C14 H14A 111.5(6) ?
C13 C14 H14A 111.5(5) ?
C15 C14 H14B 111.4(6) ?
C13 C14 H14B 111.4(5) ?
H14A C14 H14B 109.3 ?
C16 C15 H15A 110.7(7) ?
C14 C15 H15A 110.6(6) ?
C16 C15 H15B 110.7(6) ?
C14 C15 H15B 110.7(6) ?
H15A C15 H15B 108.8 ?
C15 C16 H16A 110.4(6) ?
C17 C16 H16A 110.3(6) ?
C15 C16 H16B 110.4(6) ?
C17 C16 H16B 110.4(6) ?
H16A C16 H16B 108.6 ?
C13 C17 H17A 110.7(5) ?
C16 C17 H17A 110.7(6) ?
C13 C17 H17B 110.7(5) ?
C16 C17 H17B 110.7(6) ?
H17A C17 H17B 108.8 ?
C19 N18 HBR3 77.9(12) ?
C23 N18 HBR3 162.0(13) ?
N18 C19 H19 117.6(11) ?
C20 C19 H19 117.6(10) ?
C19 C20 H20 120.2(10) ?
C21 C20 H20 120.1(8) ?
C21 C22 H22 119.1(8) ?
C23 C22 H22 119.1(9) ?
N18 C23 H23 120.4(9) ?
C22 C23 H23 120.4(9) ?
C26 C25 H25 120.5(10) ?
C24 C25 H25 120.5(8) ?
C27 C26 H26 119.4(11) ?
C25 C26 H26 119.2(10) ?
C28 C27 H27 120.6(11) ?
C26 C27 H27 120.4(11) ?
C27 C28 H28 118.9(11) ?
C29 C28 H28 119.1(16) ?
C24 C29 H29 120.3(11) ?
C28 C29 H29 120.2(15) ?

loop_
_geom_bond_atom_site_label_1
_geom_bond_atom_site_label_2
_geom_bond_distance
_geom_bond_publ_flag
N1 C2 1.343(8) yes
N1 C6 1.361(9) yes
N1 C13 1.488(8) yes
C2 C3 1.384(9) yes
C3 C4 1.424(10) yes
C4 C5 1.400(10) yes
C4 C7 1.452(10) yes
C5 C6 1.365(10) yes
C7 C8 1.392(10) yes
C7 C12 1.404(11) yes
C8 C9 1.393(12) yes
C9 C10 1.38(2) yes
C10 C11 1.326(12) yes
C11 C12 1.407(10) yes
C13 C17 1.508(12) yes
C13 C14 1.541(11) yes
C14 C15 1.512(12) yes
C15 C16 1.51(2) yes
C16 C17 1.534(11) yes
N18 C19 1.28(2) yes
N18 C23 1.29(2) yes
C19 C20 1.36(2) yes
C20 C21 1.37(2) yes
C21 C22 1.40(2) yes
C21 C24 1.48(2) yes
C22 C23 1.40(2) yes
C24 C29 1.36(2) yes
C24 C25 1.40(2) yes
C25 C26 1.40(2) yes
C26 C27 1.35(2) yes
C27 C28 1.34(3) yes
C28 C29 1.41(2) yes
O1W HBR1 1.034(10) no
N18 HBR3 1.500(13) no
C2 H2 0.93 ?
C3 H3 0.93 ?
C5 H5 0.93 ?
C6 H6 0.93 ?
C8 H8 0.93 ?
C9 H9 0.93 ?
C10 H10 0.93 ?
C11 H11 0.93 ?
C12 H12 0.93 ?
C13 H13 0.98 ?
C14 H14A 0.97 ?
C14 H14B 0.97 ?
C15 H15A 0.97 ?
C15 H15B 0.97 ?
C16 H16A 0.97 ?
C16 H16B 0.97 ?
C17 H17A 0.97 ?
C17 H17B 0.97 ?
N18 HBR3 1.500(13) ?
C19 H19 0.93 ?
C20 H20 0.93 ?
C22 H22 0.93 ?
C23 H23 0.93 ?
C25 H25 0.93 ?
C26 H26 0.93 ?
C27 H27 0.93 ?
C28 H28 0.93 ?
C29 H29 0.93 ?
O1W HBR1 1.034(10) ?

loop_
_geom_torsion_atom_site_label_1
_geom_torsion_atom_site_label_2
_geom_torsion_atom_site_label_3
_geom_torsion_atom_site_label_4
_geom_torsion
_geom_torsion_publ_flag
C6 N1 C2 C3 -0.1(14) yes
C13 N1 C2 C3 173.9(8) yes
N1 C2 C3 C4 -3.1(13) no
C2 C3 C4 C5 6.3(12) no
C2 C3 C4 C7 -171.0(8) yes
C3 C4 C5 C6 -6.8(13) no
C7 C4 C5 C6 170.6(9) yes
C4 C5 C6 N1 3.9(14) no
C2 N1 C6 C5 -0.2(14) no
C13 N1 C6 C5 -174.1(8) yes
C5 C4 C7 C8 152.7(10) yes
C3 C4 C7 C8 -30.1(13) yes
C5 C4 C7 C12 -31.8(12) yes
C3 C4 C7 C12 145.5(9) yes
C12 C7 C8 C9 2.5(16) no
C4 C7 C8 C9 178.1(11) yes
C7 C8 C9 C10 -4.(2) no
C8 C9 C10 C11 5.(2) no
C9 C10 C11 C12 -2.6(19) no
C8 C7 C12 C11 -0.5(13) no
C4 C7 C12 C11 -176.2(8) yes
C10 C11 C12 C7 0.5(15) no
C2 N1 C13 C17 -113.5(9) yes
C6 N1 C13 C17 60.7(10) yes
C2 N1 C13 C14 125.4(8) yes
C6 N1 C13 C14 -60.4(11) yes
N1 C13 C14 C15 162.3(7) yes
C17 C13 C14 C15 36.9(9) yes
C13 C14 C15 C16 -37.4(10) yes
C14 C15 C16 C17 24.6(12) yes
N1 C13 C17 C16 -147.5(8) yes
C14 C13 C17 C16 -22.3(10) yes
C15 C16 C17 C13 -1.2(12) yes
C23 N18 C19 C20 0.00(2) no
N18 C19 C20 C21 0.000(13) no
C19 C20 C21 C22 0.000(12) no
C19 C20 C21 C24 180.000(13) yes
C20 C21 C22 C23 0.000(13) no
C24 C21 C22 C23 180.000(10) yes
C19 N18 C23 C22 0.000(13) no
C21 C22 C23 N18 0.000(12) no
C20 C21 C24 C29 180.00(2) yes
C22 C21 C24 C29 0.00(2) yes
C20 C21 C24 C25 0.000(13) yes
C22 C21 C24 C25 180.000(9) yes
C29 C24 C25 C26 0.000(14) no
C21 C24 C25 C26 180.000(11) no
C24 C25 C26 C27 0.00(2) no
C25 C26 C27 C28 0.00(2) no
C26 C27 C28 C29 0.00(2) no
C25 C24 C29 C28 0.00(2) no
C21 C24 C29 C28 180.000(14) yes
C27 C28 C29 C24 0.00(2) no
